data_7007698
loop_
_publ_author_name
'Cadierno, Victorio'
'D\'iez, Josefina'
'Garc\'ia-Alvarez, Joaqu\'in'
'Gimeno, Jos\'e'
'Nebra, Noel'
'Rubio-Garc\'ia, Javier'

_publ_section_title
;
 Synthesis and reactivity studies of palladium(II) complexes containing
 the N-phosphorylated iminophosphorane-phosphine ligands
 Ph2PCH2P{=NP(=O)(OR)2}Ph2 (R=Et, Ph): application to the catalytic
 synthesis of 2,3-dimethylfuran.
;
_journal_issue 47
_journal_name_full 'Dalton transactions (Cambridge, England : 2003)'
_journal_page_first 5593
_journal_page_last 5604
_journal_paper_doi 10.1039/b609359k
_journal_year 2006
_chemical_compound_source synthesis
_chemical_formula_moiety 'C38 H41 Cl2 N2 O3 P3 Pd1'
_chemical_formula_sum 'C38 H41 Cl2 N2 O3 P3 Pd'
_chemical_formula_weight 843.94
_chemical_name_systematic
;
?
;
_space_group_IT_number 14
_symmetry_cell_setting monoclinic
_symmetry_Int_Tables_number 14
_symmetry_space_group_name_Hall '-P 2ybc'
_symmetry_space_group_name_H-M 'P 1 21/c 1'
_atom_sites_solution_hydrogens geom
_atom_sites_solution_primary direct
_atom_sites_solution_secondary difmap
_audit_creation_method SHELXL-97
_cell_angle_alpha 90.00
_cell_angle_beta 122.635(5)
_cell_angle_gamma 90.00
_cell_formula_units_Z 4
_cell_length_a 13.64380(10)
_cell_length_b 14.8151(2)
_cell_length_c 23.1199(2)
_cell_measurement_reflns_used 7183
_cell_measurement_temperature 293(2)
_cell_measurement_theta_max 70
_cell_measurement_theta_min 2
_cell_volume 3935.5(2)
_computing_cell_refinement 'HKL Scalepack (Otwinowski & Minor 1997)'
_computing_data_collection 'Collect (Nonius BV, 1997-2000)'
_computing_data_reduction 'HKL Denzo and Scalepack (Otwinowski & Minor 1997)'
_computing_molecular_graphics 'PLATON (Spek, 2005)'
_computing_publication_material 'SHELXL-97 (Sheldrick, 1997)'
_computing_structure_refinement 'SHELXL-97 (Sheldrick, 1997)'
_computing_structure_solution 'DIRDIF-99 (Beurskens, 1999)'
_diffrn_ambient_temperature 293(2)
_diffrn_detector_area_resol_mean 9
_diffrn_measured_fraction_theta_full 0.997
_diffrn_measured_fraction_theta_max 0.997
_diffrn_measurement_device '95 mm CCD camera on \k-goniostat'
_diffrn_measurement_device_type KappaCCD
_diffrn_measurement_method '\f and \w scan'
_diffrn_radiation_monochromator 'horizontally mounted graphite crystal'
_diffrn_radiation_source 'fine-focus sealed tube'
_diffrn_radiation_type CuK\a
_diffrn_radiation_wavelength 1.5418
_diffrn_reflns_av_R_equivalents 0.099
_diffrn_reflns_av_sigmaI/netI 0.0475
_diffrn_reflns_limit_h_max 16
_diffrn_reflns_limit_h_min -16
_diffrn_reflns_limit_k_max 0
_diffrn_reflns_limit_k_min -17
_diffrn_reflns_limit_l_max 15
_diffrn_reflns_limit_l_min -27
_diffrn_reflns_number 33004
_diffrn_reflns_theta_full 68.46
_diffrn_reflns_theta_max 68.46
_diffrn_reflns_theta_min 3.75
_diffrn_standards_number 0
_exptl_absorpt_coefficient_mu 6.507
_exptl_absorpt_correction_T_max 0.6658
_exptl_absorpt_correction_T_min 0.31
_exptl_absorpt_correction_type empirical
_exptl_absorpt_process_details
;
'XABS (Parkin, Hope,1995)'
;
_exptl_crystal_colour Colorless
_exptl_crystal_density_diffrn 1.424
_exptl_crystal_density_method 'not measured'
_exptl_crystal_description Prism
_exptl_crystal_F_000 1728
_exptl_crystal_size_max 0.40
_exptl_crystal_size_mid 0.22
_exptl_crystal_size_min 0.10
_refine_diff_density_max 0.673
_refine_diff_density_min -0.894
_refine_diff_density_rms 0.097
_refine_ls_extinction_method none
_refine_ls_goodness_of_fit_ref 1.053
_refine_ls_hydrogen_treatment constr
_refine_ls_matrix_type full
_refine_ls_number_parameters 446
_refine_ls_number_reflns 7224
_refine_ls_number_restraints 0
_refine_ls_restrained_S_all 1.053
_refine_ls_R_factor_all 0.0526
_refine_ls_R_factor_gt 0.0474
_refine_ls_shift/su_max 0.002
_refine_ls_shift/su_mean 0.000
_refine_ls_structure_factor_coef Fsqd
_refine_ls_weighting_details 'calc w=1/[\s^2^(Fo^2^)+(0.0936P)^2^+0.7660P] where P=(Fo^2^+2Fc^2^)/3'
_refine_ls_weighting_scheme calc
_refine_ls_wR_factor_gt 0.1286
_refine_ls_wR_factor_ref 0.1348
_reflns_number_gt 6241
_reflns_number_total 7224
_reflns_threshold_expression >2sigma(I)
_cod_data_source_file b609359k.txt
_cod_data_source_block 5b
_cod_depositor_comments
;
The following automatic conversions were performed:
'_symmetry_cell_setting' value 'Monoclinic' changed to 'monoclinic'
according to '/home/saulius/struct/CIF-dictionaries/cif_core.dic'
dictionary named 'cif_core.dic' version 2.4.1 from
2010-06-29.

'_exptl_absorpt_correction_type' value 'Empirical' changed to
'empirical' according to
'/home/saulius/struct/CIF-dictionaries/cif_core.dic' dictionary named
'cif_core.dic' version 2.4.1 from 2010-06-29.

Automatic conversion script
Id: cif_fix_enum 1527 2010-12-29 10:47:43Z saulius 
;
_cod_original_sg_symbol_H-M 'P 21/c'
_cod_database_code 7007698

loop_
_symmetry_equiv_pos_as_xyz
'x, y, z'
'-x, y+1/2, -z+1/2'
'-x, -y, -z'
'x, -y-1/2, z-1/2'

loop_
_atom_site_label
_atom_site_type_symbol
_atom_site_fract_x
_atom_site_fract_y
_atom_site_fract_z
_atom_site_U_iso_or_equiv
_atom_site_adp_type
_atom_site_occupancy
_atom_site_symmetry_multiplicity
_atom_site_calc_flag
_atom_site_refinement_flags
_atom_site_disorder_assembly
_atom_site_disorder_group
C1 C 0.0666(3) 0.6094(2) 0.71980(16) 0.0411(6) Uani 1 1 d . . .
H1A H 0.0320 0.5797 0.6756 0.049 Uiso 1 1 calc R . .
H1B H 0.0677 0.5663 0.7517 0.049 Uiso 1 1 calc R . .
C2 C -0.2734(7) 0.9101(6) 0.5514(5) 0.188(5) Uani 1 1 d . . .
H2A H -0.2661 0.9461 0.5885 0.226 Uiso 1 1 calc R . .
H2B H -0.2715 0.9515 0.5195 0.226 Uiso 1 1 calc R . .
C3 C -0.3782(7) 0.8717(9) 0.5188(5) 0.185(5) Uani 1 1 d . . .
H3A H -0.3852 0.8309 0.4845 0.277 Uiso 1 1 calc R . .
H3B H -0.4370 0.9175 0.4972 0.277 Uiso 1 1 calc R . .
H3C H -0.3881 0.8390 0.5512 0.277 Uiso 1 1 calc R . .
C4 C 0.0566(5) 0.8804(3) 0.5854(3) 0.0841(14) Uani 1 1 d . . .
H4A H -0.0088 0.8738 0.5384 0.101 Uiso 1 1 calc R . .
H4B H 0.0843 0.8207 0.6044 0.101 Uiso 1 1 calc R . .
C5 C 0.1512(5) 0.9319(4) 0.5866(3) 0.1015(17) Uani 1 1 d . . .
H5A H 0.2162 0.9376 0.6331 0.152 Uiso 1 1 calc R . .
H5B H 0.1233 0.9909 0.5675 0.152 Uiso 1 1 calc R . .
H5C H 0.1753 0.9005 0.5600 0.152 Uiso 1 1 calc R . .
C6 C -0.1719(3) 0.6593(2) 0.65553(19) 0.0504(8) Uani 1 1 d . . .
C7 C -0.2059(4) 0.6290(3) 0.5908(2) 0.0711(11) Uani 1 1 d . . .
H7 H -0.1524 0.6280 0.5776 0.085 Uiso 1 1 calc R . .
C8 C -0.3189(4) 0.6001(4) 0.5453(3) 0.0889(15) Uani 1 1 d . . .
H8 H -0.3407 0.5797 0.5019 0.107 Uiso 1 1 calc R . .
C9 C -0.3981(4) 0.6012(4) 0.5637(3) 0.0830(14) Uani 1 1 d . . .
H9 H -0.4736 0.5810 0.5330 0.100 Uiso 1 1 calc R . .
C10 C -0.3673(4) 0.6320(3) 0.6269(3) 0.0831(14) Uani 1 1 d . . .
H10 H -0.4223 0.6339 0.6389 0.100 Uiso 1 1 calc R . .
C11 C -0.2526(3) 0.6608(3) 0.6741(2) 0.0681(11) Uani 1 1 d . . .
H11 H -0.2313 0.6807 0.7176 0.082 Uiso 1 1 calc R . .
C12 C -0.0051(3) 0.7213(2) 0.79391(17) 0.0467(7) Uani 1 1 d . . .
C13 C 0.0132(3) 0.8083(2) 0.8207(2) 0.0567(9) Uani 1 1 d . . .
H13 H 0.0135 0.8573 0.7957 0.068 Uiso 1 1 calc R . .
C14 C 0.0310(4) 0.8209(3) 0.8852(2) 0.0694(11) Uani 1 1 d . . .
H14 H 0.0422 0.8790 0.9030 0.083 Uiso 1 1 calc R . .
C15 C 0.0325(4) 0.7492(3) 0.9230(2) 0.0697(11) Uani 1 1 d . . .
H15 H 0.0465 0.7586 0.9666 0.084 Uiso 1 1 calc R . .
C16 C 0.0133(4) 0.6630(4) 0.8965(2) 0.0720(11) Uani 1 1 d . . .
H16 H 0.0136 0.6145 0.9221 0.086 Uiso 1 1 calc R . .
C17 C -0.0066(4) 0.6485(3) 0.8317(2) 0.0605(9) Uani 1 1 d . . .
H17 H -0.0208 0.5905 0.8135 0.073 Uiso 1 1 calc R . .
C18 C 0.2653(3) 0.7104(3) 0.82441(17) 0.0520(8) Uani 1 1 d . . .
C19 C 0.2819(4) 0.6727(4) 0.8840(2) 0.0720(12) Uani 1 1 d . . .
H19 H 0.2753 0.6106 0.8870 0.086 Uiso 1 1 calc R . .
C20 C 0.3084(4) 0.7279(5) 0.9388(2) 0.0929(17) Uani 1 1 d . . .
H20 H 0.3210 0.7025 0.9791 0.111 Uiso 1 1 calc R . .
C21 C 0.3162(5) 0.8188(5) 0.9344(3) 0.107(2) Uani 1 1 d . . .
H21 H 0.3327 0.8552 0.9714 0.128 Uiso 1 1 calc R . .
C22 C 0.2999(5) 0.8571(4) 0.8759(3) 0.0948(18) Uani 1 1 d . . .
H22 H 0.3057 0.9193 0.8734 0.114 Uiso 1 1 calc R . .
C23 C 0.2744(4) 0.8026(3) 0.8199(2) 0.0659(11) Uani 1 1 d . . .
H23 H 0.2637 0.8283 0.7801 0.079 Uiso 1 1 calc R . .
C24 C 0.2955(3) 0.5336(2) 0.78053(17) 0.0482(7) Uani 1 1 d . . .
C25 C 0.4100(3) 0.5317(3) 0.8351(2) 0.0680(10) Uani 1 1 d . . .
H25 H 0.4461 0.5846 0.8587 0.082 Uiso 1 1 calc R . .
C26 C 0.4712(4) 0.4512(4) 0.8548(3) 0.0892(15) Uani 1 1 d . . .
H26 H 0.5482 0.4502 0.8917 0.107 Uiso 1 1 calc R . .
C27 C 0.4181(5) 0.3723(4) 0.8199(3) 0.0866(16) Uani 1 1 d . . .
H27 H 0.4590 0.3181 0.8333 0.104 Uiso 1 1 calc R . .
C28 C 0.3053(5) 0.3745(3) 0.7655(3) 0.0778(13) Uani 1 1 d . . .
H28 H 0.2697 0.3216 0.7417 0.093 Uiso 1 1 calc R . .
C29 C 0.2442(4) 0.4538(3) 0.7457(2) 0.0603(9) Uani 1 1 d . . .
H29 H 0.1674 0.4542 0.7085 0.072 Uiso 1 1 calc R . .
C30 C 0.4003(3) 0.7410(2) 0.74356(18) 0.0497(7) Uani 1 1 d . . .
C31 C 0.5860(3) 0.8207(3) 0.83410(19) 0.0554(9) Uani 1 1 d . . .
C32 C 0.5814(4) 0.9137(3) 0.8380(2) 0.0618(9) Uani 1 1 d . . .
C33 C 0.6844(5) 0.9561(4) 0.8879(3) 0.0818(14) Uani 1 1 d . . .
H33 H 0.6854 1.0185 0.8927 0.098 Uiso 1 1 calc R . .
C34 C 0.7828(5) 0.9085(5) 0.9294(3) 0.0926(17) Uani 1 1 d . . .
H34 H 0.8502 0.9388 0.9617 0.111 Uiso 1 1 calc R . .
C35 C 0.7846(4) 0.8178(5) 0.9246(3) 0.0914(18) Uani 1 1 d . . .
H35 H 0.8530 0.7866 0.9542 0.110 Uiso 1 1 calc R . .
C36 C 0.6862(3) 0.7701(3) 0.8762(2) 0.0717(11) Uani 1 1 d . . .
C37 C 0.4736(4) 0.9661(3) 0.7903(3) 0.0837(13) Uani 1 1 d . . .
H37A H 0.4458 0.9499 0.7437 0.126 Uiso 1 1 calc R . .
H37B H 0.4908 1.0295 0.7966 0.126 Uiso 1 1 calc R . .
H37C H 0.4149 0.9527 0.7999 0.126 Uiso 1 1 calc R . .
C38 C 0.6887(5) 0.6700(4) 0.8667(4) 0.112(2) Uani 1 1 d . . .
H38A H 0.6338 0.6410 0.8745 0.168 Uiso 1 1 calc R . .
H38B H 0.7654 0.6474 0.8988 0.168 Uiso 1 1 calc R . .
H38C H 0.6684 0.6577 0.8207 0.168 Uiso 1 1 calc R . .
Cl1 Cl 0.08894(7) 0.61885(6) 0.58457(4) 0.0565(2) Uani 1 1 d . . .
Cl2 Cl 0.32256(9) 0.71769(8) 0.59804(5) 0.0699(3) Uani 1 1 d . . .
N1 N 0.0043(3) 0.78628(19) 0.68141(15) 0.0486(6) Uani 1 1 d . . .
N2 N 0.4851(2) 0.7750(2) 0.78435(15) 0.0543(7) Uani 1 1 d . . .
O1 O -0.0732(3) 0.94665(19) 0.68936(17) 0.0785(8) Uani 1 1 d . . .
O2 O -0.1748(3) 0.8553(2) 0.57903(17) 0.0898(10) Uani 1 1 d . . .
O3 O 0.0203(3) 0.92681(18) 0.62464(16) 0.0757(8) Uani 1 1 d . . .
P1 P 0.21705(7) 0.63928(5) 0.74975(4) 0.04012(19) Uani 1 1 d . . .
P2 P -0.02577(7) 0.70335(5) 0.71099(4) 0.04150(19) Uani 1 1 d . . .
P3 P -0.05636(9) 0.88040(6) 0.64860(5) 0.0559(2) Uani 1 1 d . . .
Pd1 Pd 0.257899(18) 0.685234(15) 0.671877(11) 0.04132(12) Uani 1 1 d . . .

loop_
_atom_site_aniso_label
_atom_site_aniso_U_11
_atom_site_aniso_U_22
_atom_site_aniso_U_33
_atom_site_aniso_U_23
_atom_site_aniso_U_13
_atom_site_aniso_U_12
C1 0.0442(16) 0.0352(14) 0.0470(16) -0.0035(12) 0.0266(14) -0.0009(12)
C2 0.106(6) 0.125(7) 0.184(8) -0.027(6) -0.020(6) 0.046(5)
C3 0.104(6) 0.285(14) 0.140(7) 0.046(8) 0.049(5) 0.080(8)
C4 0.127(4) 0.056(2) 0.104(3) 0.001(2) 0.085(3) -0.001(3)
C5 0.111(4) 0.094(4) 0.126(4) 0.003(3) 0.081(4) -0.001(3)
C6 0.0433(17) 0.0407(16) 0.064(2) 0.0019(15) 0.0272(16) 0.0025(14)
C7 0.052(2) 0.091(3) 0.060(2) -0.004(2) 0.0240(18) -0.004(2)
C8 0.061(3) 0.109(4) 0.070(3) -0.015(3) 0.018(2) -0.014(3)
C9 0.044(2) 0.076(3) 0.097(3) -0.004(3) 0.018(2) -0.004(2)
C10 0.053(2) 0.076(3) 0.122(4) 0.001(3) 0.048(3) -0.003(2)
C11 0.057(2) 0.063(2) 0.090(3) -0.009(2) 0.044(2) -0.0033(18)
C12 0.0483(17) 0.0470(17) 0.0504(17) -0.0024(14) 0.0304(15) 0.0035(14)
C13 0.062(2) 0.051(2) 0.060(2) -0.0040(15) 0.0350(19) 0.0021(16)
C14 0.073(3) 0.067(3) 0.069(3) -0.021(2) 0.039(2) 0.0011(19)
C15 0.074(3) 0.089(3) 0.056(2) -0.007(2) 0.042(2) 0.004(2)
C16 0.085(3) 0.079(3) 0.067(2) 0.005(2) 0.051(2) 0.005(2)
C17 0.083(3) 0.049(2) 0.067(2) -0.0001(17) 0.053(2) 0.0008(18)
C18 0.0437(17) 0.066(2) 0.0473(18) -0.0140(16) 0.0249(15) -0.0078(16)
C19 0.068(3) 0.098(3) 0.047(2) -0.001(2) 0.030(2) 0.005(2)
C20 0.067(3) 0.155(6) 0.050(2) -0.023(3) 0.028(2) -0.006(3)
C21 0.082(3) 0.164(7) 0.085(4) -0.077(4) 0.052(3) -0.052(4)
C22 0.091(3) 0.091(4) 0.126(4) -0.064(3) 0.074(3) -0.046(3)
C23 0.068(2) 0.066(2) 0.078(3) -0.027(2) 0.049(2) -0.0249(19)
C24 0.0476(18) 0.0506(18) 0.0540(18) 0.0119(15) 0.0324(15) 0.0084(14)
C25 0.055(2) 0.073(3) 0.067(2) 0.010(2) 0.0263(19) 0.0124(19)
C26 0.063(3) 0.106(4) 0.094(3) 0.036(3) 0.039(3) 0.033(3)
C27 0.094(4) 0.077(3) 0.116(4) 0.046(3) 0.075(3) 0.047(3)
C28 0.098(4) 0.049(2) 0.116(4) 0.012(2) 0.077(3) 0.016(2)
C29 0.061(2) 0.0480(19) 0.080(2) 0.0050(18) 0.044(2) 0.0044(17)
C30 0.0470(19) 0.0536(19) 0.0532(18) 0.0021(15) 0.0301(16) 0.0001(16)
C31 0.0447(19) 0.067(2) 0.053(2) -0.0061(16) 0.0259(16) -0.0134(16)
C32 0.068(2) 0.064(2) 0.061(2) -0.0061(18) 0.0400(19) -0.0159(19)
C33 0.093(3) 0.081(3) 0.080(3) -0.021(2) 0.052(3) -0.037(3)
C34 0.065(3) 0.125(5) 0.068(3) -0.012(3) 0.023(2) -0.039(3)
C35 0.046(2) 0.132(6) 0.071(3) 0.013(3) 0.015(2) -0.011(3)
C36 0.049(2) 0.086(3) 0.074(3) 0.008(2) 0.029(2) -0.004(2)
C37 0.092(3) 0.066(3) 0.102(3) 0.004(2) 0.058(3) 0.005(2)
C38 0.085(4) 0.086(4) 0.164(6) 0.024(4) 0.066(4) 0.019(3)
Cl1 0.0490(4) 0.0689(5) 0.0447(4) -0.0082(4) 0.0207(3) -0.0097(4)
Cl2 0.0716(6) 0.0915(7) 0.0582(5) -0.0002(5) 0.0425(5) -0.0182(5)
N1 0.0555(16) 0.0375(13) 0.0548(16) -0.0009(12) 0.0310(14) -0.0014(12)
N2 0.0417(16) 0.0650(19) 0.0545(16) -0.0046(14) 0.0248(14) -0.0094(14)
O1 0.118(3) 0.0435(14) 0.102(2) -0.0008(14) 0.078(2) 0.0068(16)
O2 0.075(2) 0.077(2) 0.083(2) 0.0045(17) 0.0196(17) 0.0179(17)
O3 0.117(2) 0.0439(14) 0.097(2) 0.0059(14) 0.078(2) 0.0001(15)
P1 0.0399(4) 0.0395(4) 0.0404(4) -0.0010(3) 0.0213(3) -0.0020(3)
P2 0.0429(4) 0.0363(4) 0.0474(4) -0.0015(3) 0.0257(4) 0.0004(3)
P3 0.0708(6) 0.0371(4) 0.0653(5) 0.0026(4) 0.0404(5) 0.0037(4)
Pd1 0.04084(17) 0.04200(17) 0.04051(17) -0.00003(8) 0.02154(13) -0.00274(8)

loop_
_atom_type_symbol
_atom_type_description
_atom_type_scat_dispersion_real
_atom_type_scat_dispersion_imag
_atom_type_scat_source
C C 0.0181 0.0091 'International Tables Vol C Tables 4.2.6.8 and 6.1.1.4'
H H 0.0000 0.0000 'International Tables Vol C Tables 4.2.6.8 and 6.1.1.4'
Cl Cl 0.3639 0.7018 'International Tables Vol C Tables 4.2.6.8 and 6.1.1.4'
N N 0.0311 0.0180 'International Tables Vol C Tables 4.2.6.8 and 6.1.1.4'
O O 0.0492 0.0322 'International Tables Vol C Tables 4.2.6.8 and 6.1.1.4'
P P 0.2955 0.4335 'International Tables Vol C Tables 4.2.6.8 and 6.1.1.4'
Pd Pd 0.1215 3.9337 'International Tables Vol C Tables 4.2.6.8 and 6.1.1.4'

loop_
_geom_angle_atom_site_label_1
_geom_angle_atom_site_label_2
_geom_angle_atom_site_label_3
_geom_angle
_geom_angle_site_symmetry_1
_geom_angle_site_symmetry_3
_geom_angle_publ_flag
P2 C1 P1 115.25(16) . . ?
P2 C1 H1A 108.5 . . ?
P1 C1 H1A 108.5 . . ?
P2 C1 H1B 108.5 . . ?
P1 C1 H1B 108.5 . . ?
H1A C1 H1B 107.5 . . ?
C3 C2 O2 119.1(8) . . ?
C3 C2 H2A 107.5 . . ?
O2 C2 H2A 107.5 . . ?
C3 C2 H2B 107.5 . . ?
O2 C2 H2B 107.5 . . ?
H2A C2 H2B 107.0 . . ?
C2 C3 H3A 109.5 . . ?
C2 C3 H3B 109.5 . . ?
H3A C3 H3B 109.5 . . ?
C2 C3 H3C 109.5 . . ?
H3A C3 H3C 109.5 . . ?
H3B C3 H3C 109.5 . . ?
O3 C4 C5 109.7(4) . . ?
O3 C4 H4A 109.7 . . ?
C5 C4 H4A 109.7 . . ?
O3 C4 H4B 109.7 . . ?
C5 C4 H4B 109.7 . . ?
H4A C4 H4B 108.2 . . ?
C4 C5 H5A 109.5 . . ?
C4 C5 H5B 109.5 . . ?
H5A C5 H5B 109.5 . . ?
C4 C5 H5C 109.5 . . ?
H5A C5 H5C 109.5 . . ?
H5B C5 H5C 109.5 . . ?
C7 C6 C11 119.0(4) . . ?
C7 C6 P2 118.8(3) . . ?
C11 C6 P2 122.1(3) . . ?
C6 C7 C8 120.6(4) . . ?
C6 C7 H7 119.7 . . ?
C8 C7 H7 119.7 . . ?
C9 C8 C7 120.4(5) . . ?
C9 C8 H8 119.8 . . ?
C7 C8 H8 119.8 . . ?
C8 C9 C10 120.2(4) . . ?
C8 C9 H9 119.9 . . ?
C10 C9 H9 119.9 . . ?
C9 C10 C11 120.3(4) . . ?
C9 C10 H10 119.9 . . ?
C11 C10 H10 119.9 . . ?
C6 C11 C10 119.5(4) . . ?
C6 C11 H11 120.2 . . ?
C10 C11 H11 120.2 . . ?
C13 C12 C17 119.8(3) . . ?
C13 C12 P2 119.8(3) . . ?
C17 C12 P2 120.4(3) . . ?
C14 C13 C12 119.2(4) . . ?
C14 C13 H13 120.4 . . ?
C12 C13 H13 120.4 . . ?
C15 C14 C13 121.0(4) . . ?
C15 C14 H14 119.5 . . ?
C13 C14 H14 119.5 . . ?
C14 C15 C16 120.1(4) . . ?
C14 C15 H15 120.0 . . ?
C16 C15 H15 120.0 . . ?
C15 C16 C17 120.2(4) . . ?
C15 C16 H16 119.9 . . ?
C17 C16 H16 119.9 . . ?
C16 C17 C12 119.7(4) . . ?
C16 C17 H17 120.1 . . ?
C12 C17 H17 120.1 . . ?
C23 C18 C19 120.1(4) . . ?
C23 C18 P1 120.2(3) . . ?
C19 C18 P1 119.4(3) . . ?
C20 C19 C18 119.6(5) . . ?
C20 C19 H19 120.2 . . ?
C18 C19 H19 120.2 . . ?
C21 C20 C19 120.7(5) . . ?
C21 C20 H20 119.7 . . ?
C19 C20 H20 119.7 . . ?
C20 C21 C22 120.4(5) . . ?
C20 C21 H21 119.8 . . ?
C22 C21 H21 119.8 . . ?
C21 C22 C23 120.1(5) . . ?
C21 C22 H22 120.0 . . ?
C23 C22 H22 120.0 . . ?
C18 C23 C22 119.1(5) . . ?
C18 C23 H23 120.4 . . ?
C22 C23 H23 120.4 . . ?
C25 C24 C29 118.7(4) . . ?
C25 C24 P1 120.9(3) . . ?
C29 C24 P1 120.1(3) . . ?
C24 C25 C26 120.1(5) . . ?
C24 C25 H25 119.9 . . ?
C26 C25 H25 119.9 . . ?
C27 C26 C25 120.2(5) . . ?
C27 C26 H26 119.9 . . ?
C25 C26 H26 119.9 . . ?
C28 C27 C26 119.5(4) . . ?
C28 C27 H27 120.2 . . ?
C26 C27 H27 120.2 . . ?
C27 C28 C29 120.7(5) . . ?
C27 C28 H28 119.7 . . ?
C29 C28 H28 119.7 . . ?
C28 C29 C24 120.7(4) . . ?
C28 C29 H29 119.6 . . ?
C24 C29 H29 119.6 . . ?
N2 C30 Pd1 177.7(3) . . ?
C32 C31 C36 123.5(4) . . ?
C32 C31 N2 118.3(4) . . ?
C36 C31 N2 118.2(4) . . ?
C31 C32 C33 116.1(4) . . ?
C31 C32 C37 122.1(4) . . ?
C33 C32 C37 121.8(4) . . ?
C34 C33 C32 121.6(5) . . ?
C34 C33 H33 119.2 . . ?
C32 C33 H33 119.2 . . ?
C35 C34 C33 121.0(5) . . ?
C35 C34 H34 119.5 . . ?
C33 C34 H34 119.5 . . ?
C34 C35 C36 121.3(5) . . ?
C34 C35 H35 119.4 . . ?
C36 C35 H35 119.4 . . ?
C35 C36 C31 116.5(5) . . ?
C35 C36 C38 122.1(5) . . ?
C31 C36 C38 121.3(4) . . ?
C32 C37 H37A 109.5 . . ?
C32 C37 H37B 109.5 . . ?
H37A C37 H37B 109.5 . . ?
C32 C37 H37C 109.5 . . ?
H37A C37 H37C 109.5 . . ?
H37B C37 H37C 109.5 . . ?
C36 C38 H38A 109.5 . . ?
C36 C38 H38B 109.5 . . ?
H38A C38 H38B 109.5 . . ?
C36 C38 H38C 109.5 . . ?
H38A C38 H38C 109.5 . . ?
H38B C38 H38C 109.5 . . ?
P2 N1 P3 134.9(2) . . ?
C30 N2 C31 177.1(4) . . ?
C2 O2 P3 122.0(4) . . ?
C4 O3 P3 122.5(3) . . ?
C24 P1 C18 107.07(17) . . ?
C24 P1 C1 104.15(15) . . ?
C18 P1 C1 104.93(15) . . ?
C24 P1 Pd1 103.06(10) . . ?
C18 P1 Pd1 117.64(13) . . ?
C1 P1 Pd1 118.65(10) . . ?
N1 P2 C12 114.98(16) . . ?
N1 P2 C6 114.90(16) . . ?
C12 P2 C6 106.69(16) . . ?
N1 P2 C1 108.75(15) . . ?
C12 P2 C1 107.05(15) . . ?
C6 P2 C1 103.63(15) . . ?
O1 P3 O3 107.32(17) . . ?
O1 P3 N1 120.23(17) . . ?
O3 P3 N1 106.03(16) . . ?
O1 P3 O2 112.4(2) . . ?
O3 P3 O2 104.5(2) . . ?
N1 P3 O2 105.14(17) . . ?
C30 Pd1 P1 90.64(10) . . ?
C30 Pd1 Cl1 178.80(10) . . ?
P1 Pd1 Cl1 90.53(3) . . ?
C30 Pd1 Cl2 86.45(10) . . ?
P1 Pd1 Cl2 171.68(4) . . ?
Cl1 Pd1 Cl2 92.35(3) . . ?

loop_
_geom_bond_atom_site_label_1
_geom_bond_atom_site_label_2
_geom_bond_distance
_geom_bond_site_symmetry_2
_geom_bond_publ_flag
C1 P2 1.813(3) . ?
C1 P1 1.832(3) . ?
C1 H1A 0.9700 . ?
C1 H1B 0.9700 . ?
C2 C3 1.333(13) . ?
C2 O2 1.396(8) . ?
C2 H2A 0.9700 . ?
C2 H2B 0.9700 . ?
C3 H3A 0.9600 . ?
C3 H3B 0.9600 . ?
C3 H3C 0.9600 . ?
C4 O3 1.422(5) . ?
C4 C5 1.486(7) . ?
C4 H4A 0.9700 . ?
C4 H4B 0.9700 . ?
C5 H5A 0.9600 . ?
C5 H5B 0.9600 . ?
C5 H5C 0.9600 . ?
C6 C7 1.382(6) . ?
C6 C11 1.383(5) . ?
C6 P2 1.813(4) . ?
C7 C8 1.385(6) . ?
C7 H7 0.9300 . ?
C8 C9 1.359(7) . ?
C8 H8 0.9300 . ?
C9 C10 1.364(7) . ?
C9 H9 0.9300 . ?
C10 C11 1.407(6) . ?
C10 H10 0.9300 . ?
C11 H11 0.9300 . ?
C12 C13 1.394(5) . ?
C12 C17 1.394(5) . ?
C12 P2 1.801(3) . ?
C13 C14 1.387(6) . ?
C13 H13 0.9300 . ?
C14 C15 1.369(7) . ?
C14 H14 0.9300 . ?
C15 C16 1.379(7) . ?
C15 H15 0.9300 . ?
C16 C17 1.389(6) . ?
C16 H16 0.9300 . ?
C17 H17 0.9300 . ?
C18 C23 1.381(6) . ?
C18 C19 1.387(6) . ?
C18 P1 1.816(3) . ?
C19 C20 1.383(7) . ?
C19 H19 0.9300 . ?
C20 C21 1.359(9) . ?
C20 H20 0.9300 . ?
C21 C22 1.371(9) . ?
C21 H21 0.9300 . ?
C22 C23 1.402(6) . ?
C22 H22 0.9300 . ?
C23 H23 0.9300 . ?
C24 C25 1.381(5) . ?
C24 C29 1.389(5) . ?
C24 P1 1.811(3) . ?
C25 C26 1.385(7) . ?
C25 H25 0.9300 . ?
C26 C27 1.383(8) . ?
C26 H26 0.9300 . ?
C27 C28 1.365(8) . ?
C27 H27 0.9300 . ?
C28 C29 1.369(6) . ?
C28 H28 0.9300 . ?
C29 H29 0.9300 . ?
C30 N2 1.143(4) . ?
C30 Pd1 1.931(4) . ?
C31 C32 1.385(6) . ?
C31 C36 1.393(6) . ?
C31 N2 1.403(5) . ?
C32 C33 1.398(6) . ?
C32 C37 1.494(6) . ?
C33 C34 1.352(8) . ?
C33 H33 0.9300 . ?
C34 C35 1.351(8) . ?
C34 H34 0.9300 . ?
C35 C36 1.391(7) . ?
C35 H35 0.9300 . ?
C36 C38 1.502(8) . ?
C37 H37A 0.9600 . ?
C37 H37B 0.9600 . ?
C37 H37C 0.9600 . ?
C38 H38A 0.9600 . ?
C38 H38B 0.9600 . ?
C38 H38C 0.9600 . ?
Cl1 Pd1 2.3102(8) . ?
Cl2 Pd1 2.3554(9) . ?
N1 P2 1.564(3) . ?
N1 P3 1.590(3) . ?
O1 P3 1.462(3) . ?
O2 P3 1.592(3) . ?
O3 P3 1.581(3) . ?
P1 Pd1 2.2579(8) . ?

loop_
_geom_torsion_atom_site_label_1
_geom_torsion_atom_site_label_2
_geom_torsion_atom_site_label_3
_geom_torsion_atom_site_label_4
_geom_torsion
_geom_torsion_site_symmetry_1
_geom_torsion_site_symmetry_2
_geom_torsion_site_symmetry_3
_geom_torsion_site_symmetry_4
_geom_torsion_publ_flag
C11 C6 C7 C8 -0.4(7) . . . . ?
P2 C6 C7 C8 -176.0(4) . . . . ?
C6 C7 C8 C9 0.1(8) . . . . ?
C7 C8 C9 C10 0.8(9) . . . . ?
C8 C9 C10 C11 -1.4(8) . . . . ?
C7 C6 C11 C10 -0.3(7) . . . . ?
P2 C6 C11 C10 175.2(4) . . . . ?
C9 C10 C11 C6 1.2(7) . . . . ?
C17 C12 C13 C14 0.7(6) . . . . ?
P2 C12 C13 C14 -178.9(3) . . . . ?
C12 C13 C14 C15 0.9(7) . . . . ?
C13 C14 C15 C16 -1.6(7) . . . . ?
C14 C15 C16 C17 0.6(7) . . . . ?
C15 C16 C17 C12 1.0(7) . . . . ?
C13 C12 C17 C16 -1.7(6) . . . . ?
P2 C12 C17 C16 177.9(3) . . . . ?
C23 C18 C19 C20 -0.5(6) . . . . ?
P1 C18 C19 C20 -174.2(4) . . . . ?
C18 C19 C20 C21 1.2(8) . . . . ?
C19 C20 C21 C22 -1.2(9) . . . . ?
C20 C21 C22 C23 0.4(8) . . . . ?
C19 C18 C23 C22 -0.3(6) . . . . ?
P1 C18 C23 C22 173.3(3) . . . . ?
C21 C22 C23 C18 0.4(7) . . . . ?
C29 C24 C25 C26 -0.7(6) . . . . ?
P1 C24 C25 C26 -175.4(3) . . . . ?
C24 C25 C26 C27 0.1(7) . . . . ?
C25 C26 C27 C28 0.5(8) . . . . ?
C26 C27 C28 C29 -0.5(7) . . . . ?
C27 C28 C29 C24 -0.1(7) . . . . ?
C25 C24 C29 C28 0.7(6) . . . . ?
P1 C24 C29 C28 175.4(3) . . . . ?
C36 C31 C32 C33 -0.5(6) . . . . ?
N2 C31 C32 C33 -179.4(3) . . . . ?
C36 C31 C32 C37 177.7(4) . . . . ?
N2 C31 C32 C37 -1.1(6) . . . . ?
C31 C32 C33 C34 0.5(7) . . . . ?
C37 C32 C33 C34 -177.7(4) . . . . ?
C32 C33 C34 C35 -0.8(8) . . . . ?
C33 C34 C35 C36 1.1(9) . . . . ?
C34 C35 C36 C31 -1.1(8) . . . . ?
C34 C35 C36 C38 175.6(6) . . . . ?
C32 C31 C36 C35 0.8(6) . . . . ?
N2 C31 C36 C35 179.6(4) . . . . ?
C32 C31 C36 C38 -175.9(5) . . . . ?
N2 C31 C36 C38 3.0(7) . . . . ?
Pd1 C30 N2 C31 92(11) . . . . ?
C32 C31 N2 C30 -17(7) . . . . ?
C36 C31 N2 C30 164(7) . . . . ?
C3 C2 O2 P3 -145.2(8) . . . . ?
C5 C4 O3 P3 -165.1(4) . . . . ?
C25 C24 P1 C18 -36.4(3) . . . . ?
C29 C24 P1 C18 149.0(3) . . . . ?
C25 C24 P1 C1 -147.2(3) . . . . ?
C29 C24 P1 C1 38.2(3) . . . . ?
C25 C24 P1 Pd1 88.3(3) . . . . ?
C29 C24 P1 Pd1 -86.3(3) . . . . ?
C23 C18 P1 C24 145.3(3) . . . . ?
C19 C18 P1 C24 -41.1(4) . . . . ?
C23 C18 P1 C1 -104.4(3) . . . . ?
C19 C18 P1 C1 69.2(3) . . . . ?
C23 C18 P1 Pd1 30.0(4) . . . . ?
C19 C18 P1 Pd1 -156.4(3) . . . . ?
P2 C1 P1 C24 161.27(17) . . . . ?
P2 C1 P1 C18 48.9(2) . . . . ?
P2 C1 P1 Pd1 -84.94(17) . . . . ?
P3 N1 P2 C12 -74.0(3) . . . . ?
P3 N1 P2 C6 50.4(3) . . . . ?
P3 N1 P2 C1 166.0(2) . . . . ?
C13 C12 P2 N1 12.2(4) . . . . ?
C17 C12 P2 N1 -167.4(3) . . . . ?
C13 C12 P2 C6 -116.4(3) . . . . ?
C17 C12 P2 C6 64.0(3) . . . . ?
C13 C12 P2 C1 133.1(3) . . . . ?
C17 C12 P2 C1 -46.5(3) . . . . ?
C7 C6 P2 N1 59.2(4) . . . . ?
C11 C6 P2 N1 -116.3(4) . . . . ?
C7 C6 P2 C12 -172.1(3) . . . . ?
C11 C6 P2 C12 12.4(4) . . . . ?
C7 C6 P2 C1 -59.3(4) . . . . ?
C11 C6 P2 C1 125.2(3) . . . . ?
P1 C1 P2 N1 39.0(2) . . . . ?
P1 C1 P2 C12 -85.8(2) . . . . ?
P1 C1 P2 C6 161.64(18) . . . . ?
C4 O3 P3 O1 178.1(4) . . . . ?
C4 O3 P3 N1 48.4(4) . . . . ?
C4 O3 P3 O2 -62.4(4) . . . . ?
P2 N1 P3 O1 62.9(3) . . . . ?
P2 N1 P3 O3 -175.4(3) . . . . ?
P2 N1 P3 O2 -65.1(3) . . . . ?
C2 O2 P3 O1 18.3(7) . . . . ?
C2 O2 P3 O3 -97.7(7) . . . . ?
C2 O2 P3 N1 150.8(7) . . . . ?
N2 C30 Pd1 P1 -177(100) . . . . ?
N2 C30 Pd1 Cl1 16(13) . . . . ?
N2 C30 Pd1 Cl2 11(9) . . . . ?
C24 P1 Pd1 C30 -85.42(16) . . . . ?
C18 P1 Pd1 C30 32.08(17) . . . . ?
C1 P1 Pd1 C30 160.20(15) . . . . ?
C24 P1 Pd1 Cl1 94.31(12) . . . . ?
C18 P1 Pd1 Cl1 -148.20(14) . . . . ?
C1 P1 Pd1 Cl1 -20.07(11) . . . . ?
C24 P1 Pd1 Cl2 -15.9(3) . . . . ?
C18 P1 Pd1 Cl2 101.5(3) . . . . ?
C1 P1 Pd1 Cl2 -130.3(2) . . . . ?
